data_1537510
loop_
_publ_author_name
'Ketelaar, J.A.A.'
'van Oosterhout, G.W.'

_publ_section_title
;
 Die Krystallstruktur des Wolframhexachlorids
;
_journal_name_full
;
Recueil des Travaux Chimiques des Pays-Bas et de la Belgique
;
_journal_page_first 197
_journal_page_last 200
_journal_volume 62
_journal_year 1943
_chemical_formula_sum 'Cl6 W'
_chemical_name_systematic 'W Cl6'
_space_group_IT_number 148
_symmetry_space_group_name_Hall '-R 3'
_symmetry_space_group_name_H-M 'R -3 :H'
_cell_angle_alpha 90
_cell_angle_beta 90
_cell_angle_gamma 120
_cell_formula_units_Z 3
_cell_length_a 6.088
_cell_length_b 6.088
_cell_length_c 16.68
_cell_volume 535.397
_citation_journal_id_ASTM RTCPA3
_cod_data_source_file Ketelaar_RTCPA3_1943_1078.cif
_cod_data_source_block Cl6W1
_cod_original_formula_sum 'Cl6 W1'
_cod_database_code 1537510

loop_
_symmetry_equiv_pos_as_xyz
x,y,z
-y,x-y,z
-x+y,-x,z
-x,-y,-z
y,-x+y,-z
x-y,x,-z
x+2/3,y+1/3,z+1/3
-y+2/3,x-y+1/3,z+1/3
-x+y+2/3,-x+1/3,z+1/3
-x+2/3,-y+1/3,-z+1/3
y+2/3,-x+y+1/3,-z+1/3
x-y+2/3,x+1/3,-z+1/3
x+1/3,y+2/3,z+2/3
-y+1/3,x-y+2/3,z+2/3
-x+y+1/3,-x+2/3,z+2/3
-x+1/3,-y+2/3,-z+2/3
y+1/3,-x+y+2/3,-z+2/3
x-y+1/3,x+2/3,-z+2/3

loop_
_atom_site_label
_atom_site_type_symbol
_atom_site_fract_x
_atom_site_fract_y
_atom_site_fract_z
_atom_site_occupancy
_atom_site_U_iso_or_equiv
W1 W+6 0 0 0 1 0.0
Cl1 Cl-1 0.295 0.295 0.08 1 0.0
